data_2233399
loop_
_publ_author_name
'Selent, Detlef'
'Spannenberg, Anke'
'B\"orner, Armin'

_publ_section_title
;
 {2-[Bis(2,4-di-<i>tert</i>-butylphenoxy)phosphanyloxy-\k<i>P</i>]-3,5-di-<i>tert</i>-butylphenyl-\k<i>C</i>^1^}[(1,2,5,6-\h)-cycloocta-1,5-diene]rhodium(I)
 toluene monosolvate
;
_journal_coeditor_code BT5795
_journal_issue 2
_journal_name_full 'Acta Crystallographica Section E'
_journal_page_first m215
_journal_paper_doi 10.1107/S1600536812002851
_journal_volume 68
_journal_year 2012
_chemical_formula_iupac '[Rh (C42 H62 O3 P) (C8 H12)], C7 H8'
_chemical_formula_moiety 'C50 H74 O3 P Rh, C7 H8'
_chemical_formula_sum 'C57 H82 O3 P Rh'
_chemical_formula_weight 949.11
_chemical_name_systematic
;
{2-[Bis(2,4-di-<i>tert</i>-butylphenoxy)phosphanyloxy-\k<i>P</i>]-3,5-di-
<i>tert</i>-butylphenyl-\k<i>C</i>^1^}[(1,2,5,6-\h)-cycloocta-1,5-
diene]rhodium(I) toluene monosolvate
;
_space_group_IT_number 2
_space_group_name_Hall '-P 1'
_symmetry_cell_setting triclinic
_symmetry_space_group_name_Hall '-P 1'
_symmetry_space_group_name_H-M 'P -1'
_atom_sites_solution_hydrogens geom
_atom_sites_solution_primary direct
_atom_sites_solution_secondary difmap
_audit_creation_method SHELXL-97
_cell_angle_alpha 106.8910(10)
_cell_angle_beta 102.3440(10)
_cell_angle_gamma 94.4830(10)
_cell_formula_units_Z 2
_cell_length_a 11.1212(3)
_cell_length_b 12.5865(3)
_cell_length_c 20.0690(5)
_cell_measurement_reflns_used 9854
_cell_measurement_temperature 150(2)
_cell_measurement_theta_max 28.75
_cell_measurement_theta_min 2.41
_cell_volume 2596.13(12)
_computing_cell_refinement 'SAINT (Bruker, 2009)'
_computing_data_collection 'APEX2 (Bruker, 2011)'
_computing_data_reduction 'SAINT (Bruker, 2009)'
_computing_molecular_graphics 'XP in SHELXTL (Sheldrick, 2008)'
_computing_publication_material 'SHELXTL (Sheldrick, 2008)'
_computing_structure_refinement 'SHELXL97 (Sheldrick, 2008)'
_computing_structure_solution 'SHELXS97 (Sheldrick, 2008)'
_diffrn_ambient_temperature 150(2)
_diffrn_measured_fraction_theta_full 1.000
_diffrn_measured_fraction_theta_max 1.000
_diffrn_measurement_device_type 'Bruker Kappa APEXII DUO'
_diffrn_measurement_method '\w and \f scans'
_diffrn_radiation_monochromator 'curved graphite'
_diffrn_radiation_source 'fine-focus sealed tube'
_diffrn_radiation_type MoK\a
_diffrn_radiation_wavelength 0.71073
_diffrn_reflns_av_R_equivalents 0.0268
_diffrn_reflns_av_sigmaI/netI 0.0133
_diffrn_reflns_limit_h_max 14
_diffrn_reflns_limit_h_min -14
_diffrn_reflns_limit_k_max 16
_diffrn_reflns_limit_k_min -16
_diffrn_reflns_limit_l_max 26
_diffrn_reflns_limit_l_min -26
_diffrn_reflns_number 106645
_diffrn_reflns_theta_full 27.50
_diffrn_reflns_theta_max 27.50
_diffrn_reflns_theta_min 1.71
_diffrn_standards_decay_% 0
_exptl_absorpt_coefficient_mu 0.401
_exptl_absorpt_correction_T_max 0.7458
_exptl_absorpt_correction_T_min 0.6821
_exptl_absorpt_correction_type multi-scan
_exptl_absorpt_process_details '(SADABS; Bruker, 2008)'
_exptl_crystal_colour orange
_exptl_crystal_density_diffrn 1.214
_exptl_crystal_density_method 'not measured'
_exptl_crystal_description plate
_exptl_crystal_F_000 1016
_exptl_crystal_size_max 0.44
_exptl_crystal_size_mid 0.33
_exptl_crystal_size_min 0.09
_refine_diff_density_max 0.969
_refine_diff_density_min -0.611
_refine_ls_extinction_method none
_refine_ls_goodness_of_fit_ref 1.021
_refine_ls_hydrogen_treatment constr
_refine_ls_matrix_type full
_refine_ls_number_parameters 617
_refine_ls_number_reflns 11927
_refine_ls_number_restraints 212
_refine_ls_restrained_S_all 1.053
_refine_ls_R_factor_all 0.0294
_refine_ls_R_factor_gt 0.0265
_refine_ls_shift/su_max 0.001
_refine_ls_shift/su_mean 0.000
_refine_ls_structure_factor_coef Fsqd
_refine_ls_weighting_details 'calc w=1/[\s^2^(Fo^2^)+(0.0301P)^2^+2.2712P] where P=(Fo^2^+2Fc^2^)/3'
_refine_ls_weighting_scheme calc
_refine_ls_wR_factor_gt 0.0666
_refine_ls_wR_factor_ref 0.0691
_reflns_number_gt 11089
_reflns_number_total 11927
_reflns_threshold_expression I>2\s(I)
_cod_data_source_file bt5795.cif
_cod_data_source_block I
_cod_original_cell_volume 2596.13(11)
_cod_database_code 2233399
_cod_database_fobs_code 2233399

loop_
_symmetry_equiv_pos_as_xyz
'x, y, z'
'-x, -y, -z'

loop_
_atom_site_type_symbol
_atom_site_label
_atom_site_fract_x
_atom_site_fract_y
_atom_site_fract_z
_atom_site_U_iso_or_equiv
_atom_site_adp_type
_atom_site_calc_flag
_atom_site_refinement_flags
_atom_site_occupancy
_atom_site_symmetry_multiplicity
_atom_site_disorder_assembly
_atom_site_disorder_group
C C1 0.13413(14) 0.38493(12) 0.22389(8) 0.0159(3) Uani d . 1 1 . .
C C2 0.00968(13) 0.33864(12) 0.21048(8) 0.0164(3) Uani d . 1 1 . .
C C3 -0.02045(14) 0.29798(13) 0.26393(8) 0.0180(3) Uani d . 1 1 . .
H H3 -0.1040 0.2654 0.2571 0.022 Uiso calc R 1 1 . .
C C4 0.06639(14) 0.30314(12) 0.32650(8) 0.0177(3) Uani d . 1 1 . .
C C5 0.18872(14) 0.35135(13) 0.33572(8) 0.0187(3) Uani d . 1 1 . .
H H5 0.2485 0.3554 0.3783 0.022 Uiso calc R 1 1 . .
C C6 0.22786(14) 0.39405(12) 0.28544(8) 0.0171(3) Uani d . 1 1 . .
C C7 -0.08877(14) 0.33156(13) 0.14213(8) 0.0201(3) Uani d . 1 1 . .
C C8 -0.09912(18) 0.44891(16) 0.13496(11) 0.0331(4) Uani d . 1 1 . .
H H8A -0.0189 0.4824 0.1317 0.050 Uiso calc R 1 1 . .
H H8B -0.1219 0.4965 0.1771 0.050 Uiso calc R 1 1 . .
H H8C -0.1632 0.4427 0.0915 0.050 Uiso calc R 1 1 . .
C C9 -0.05480(15) 0.25577(15) 0.07586(9) 0.0262(3) Uani d . 1 1 . .
H H9A -0.0495 0.1808 0.0805 0.039 Uiso calc R 1 1 . .
H H9B 0.0257 0.2879 0.0722 0.039 Uiso calc R 1 1 . .
H H9C -0.1189 0.2502 0.0326 0.039 Uiso calc R 1 1 . .
C C10 -0.21805(15) 0.28027(18) 0.14265(10) 0.0328(4) Uani d . 1 1 . .
H H10A -0.2781 0.2769 0.0983 0.049 Uiso calc R 1 1 . .
H H10B -0.2436 0.3269 0.1841 0.049 Uiso calc R 1 1 . .
H H10C -0.2151 0.2043 0.1459 0.049 Uiso calc R 1 1 . .
C C11 0.03018(15) 0.26319(13) 0.38602(8) 0.0206(3) Uani d . 1 1 . .
C C12 -0.10222(16) 0.19816(15) 0.36252(10) 0.0272(3) Uani d . 1 1 . .
H H12A -0.1096 0.1333 0.3198 0.041 Uiso calc R 1 1 . .
H H12B -0.1621 0.2474 0.3512 0.041 Uiso calc R 1 1 . .
H H12C -0.1196 0.1722 0.4015 0.041 Uiso calc R 1 1 . .
C C13 0.0375(2) 0.36651(16) 0.45093(10) 0.0351(4) Uani d . 1 1 . .
H H13A 0.0163 0.3424 0.4898 0.053 Uiso calc R 1 1 . .
H H13B -0.0213 0.4150 0.4370 0.053 Uiso calc R 1 1 . .
H H13C 0.1222 0.4082 0.4675 0.053 Uiso calc R 1 1 . .
C C14 0.11906(17) 0.18553(17) 0.40839(11) 0.0329(4) Uani d . 1 1 . .
H H14A 0.0951 0.1615 0.4466 0.049 Uiso calc R 1 1 . .
H H14B 0.2044 0.2259 0.4260 0.049 Uiso calc R 1 1 . .
H H14C 0.1145 0.1195 0.3669 0.049 Uiso calc R 1 1 . .
C C15 0.26902(13) 0.31172(12) 0.05287(7) 0.0158(3) Uani d . 1 1 . .
C C16 0.25632(13) 0.19485(12) 0.02820(8) 0.0151(3) Uani d . 1 1 . .
C C17 0.17166(14) 0.14197(12) -0.03858(8) 0.0172(3) Uani d . 1 1 . .
H H17 0.1600 0.0623 -0.0568 0.021 Uiso calc R 1 1 . .
C C18 0.10366(14) 0.19934(13) -0.07977(8) 0.0186(3) Uani d . 1 1 . .
C C19 0.12243(15) 0.31595(14) -0.05279(8) 0.0222(3) Uani d . 1 1 . .
H H19 0.0782 0.3577 -0.0797 0.027 Uiso calc R 1 1 . .
C C20 0.20485(15) 0.37182(13) 0.01283(8) 0.0211(3) Uani d . 1 1 . .
H H20 0.2175 0.4516 0.0305 0.025 Uiso calc R 1 1 . .
C C21 0.32860(14) 0.12665(13) 0.07109(8) 0.0193(3) Uani d . 1 1 . .
C C22 0.46945(16) 0.16248(16) 0.08532(11) 0.0317(4) Uani d . 1 1 . .
H H22A 0.4915 0.2419 0.1142 0.048 Uiso calc R 1 1 . .
H H22B 0.4921 0.1514 0.0394 0.048 Uiso calc R 1 1 . .
H H22C 0.5145 0.1169 0.1114 0.048 Uiso calc R 1 1 . .
C C23 0.29187(18) 0.14320(16) 0.14245(9) 0.0298(4) Uani d . 1 1 . .
H H23A 0.2009 0.1322 0.1335 0.045 Uiso calc R 1 1 . .
H H23B 0.3258 0.2194 0.1747 0.045 Uiso calc R 1 1 . .
H H23C 0.3254 0.0885 0.1647 0.045 Uiso calc R 1 1 . .
C C24 0.30048(19) 0.00093(14) 0.02933(10) 0.0322(4) Uani d . 1 1 . .
H H24A 0.3489 -0.0402 0.0574 0.048 Uiso calc R 1 1 . .
H H24B 0.3231 -0.0121 -0.0167 0.048 Uiso calc R 1 1 . .
H H24C 0.2115 -0.0254 0.0205 0.048 Uiso calc R 1 1 . .
C C25 0.00794(15) 0.13847(14) -0.15105(8) 0.0231(3) Uani d . 1 1 . .
C C26 -0.12261(16) 0.15377(17) -0.13958(10) 0.0311(4) Uani d . 1 1 . .
H H26A -0.1852 0.1156 -0.1847 0.047 Uiso calc R 1 1 . .
H H26B -0.1292 0.2340 -0.1243 0.047 Uiso calc R 1 1 . .
H H26C -0.1367 0.1215 -0.1025 0.047 Uiso calc R 1 1 . .
C C27 0.0149(2) 0.01295(17) -0.17757(11) 0.0410(5) Uani d . 1 1 . .
H H27A 0.0988 0.0021 -0.1834 0.062 Uiso calc R 1 1 . .
H H27B -0.0458 -0.0219 -0.2239 0.062 Uiso calc R 1 1 . .
H H27C -0.0039 -0.0219 -0.1425 0.062 Uiso calc R 1 1 . .
C C28 0.02878(19) 0.1894(2) -0.20926(10) 0.0390(5) Uani d . 1 1 . .
H H28A 0.1135 0.1836 -0.2151 0.059 Uiso calc R 1 1 . .
H H28B 0.0174 0.2685 -0.1950 0.059 Uiso calc R 1 1 . .
H H28C -0.0313 0.1485 -0.2549 0.059 Uiso calc R 1 1 . .
C C29 0.35089(13) 0.67593(12) 0.20433(8) 0.0163(3) Uani d . 1 1 . .
C C30 0.43783(14) 0.75291(13) 0.19409(8) 0.0185(3) Uani d . 1 1 . .
C C31 0.46435(15) 0.85918(13) 0.24577(9) 0.0243(3) Uani d . 1 1 . .
H H31 0.5227 0.9140 0.2409 0.029 Uiso calc R 1 1 . .
C C32 0.41048(17) 0.89007(13) 0.30418(9) 0.0257(3) Uani d . 1 1 . .
C C33 0.32305(17) 0.81119(14) 0.30994(9) 0.0254(3) Uani d . 1 1 . .
H H33 0.2834 0.8301 0.3484 0.031 Uiso calc R 1 1 . .
C C34 0.29276(15) 0.70453(13) 0.25988(8) 0.0210(3) Uani d . 1 1 . .
H H34 0.2318 0.6511 0.2639 0.025 Uiso calc R 1 1 . .
C C35 0.49977(15) 0.72371(15) 0.13084(9) 0.0246(3) Uani d . 1 1 . .
C C36 0.57819(19) 0.62909(18) 0.13393(12) 0.0380(5) Uani d . 1 1 . .
H H36A 0.6400 0.6514 0.1802 0.057 Uiso calc R 1 1 . .
H H36B 0.6208 0.6151 0.0949 0.057 Uiso calc R 1 1 . .
H H36C 0.5237 0.5605 0.1286 0.057 Uiso calc R 1 1 . .
C C37 0.39979(18) 0.68896(17) 0.05927(9) 0.0321(4) Uani d . 1 1 . .
H H37A 0.3437 0.6224 0.0557 0.048 Uiso calc R 1 1 . .
H H37B 0.4400 0.6717 0.0192 0.048 Uiso calc R 1 1 . .
H H37C 0.3520 0.7507 0.0574 0.048 Uiso calc R 1 1 . .
C C38 0.58701(18) 0.82573(18) 0.13219(12) 0.0385(5) Uani d . 1 1 . .
H H38A 0.5395 0.8875 0.1299 0.058 Uiso calc R 1 1 . .
H H38B 0.6238 0.8052 0.0908 0.058 Uiso calc R 1 1 . .
H H38C 0.6533 0.8495 0.1767 0.058 Uiso calc R 1 1 . .
C C39 0.4469(2) 1.00861(15) 0.35864(10) 0.0393(5) Uani d . 1 1 . .
C C40 0.4058(3) 1.09418(19) 0.32098(14) 0.0680(9) Uani d . 1 1 . .
H H40A 0.4208 1.1691 0.3566 0.102 Uiso calc R 1 1 . .
H H40B 0.3169 1.0738 0.2971 0.102 Uiso calc R 1 1 . .
H H40C 0.4534 1.0944 0.2852 0.102 Uiso calc R 1 1 . .
C C41 0.5863(3) 1.0308(2) 0.39091(14) 0.0617(7) Uani d . 1 1 . .
H H41A 0.6097 0.9751 0.4148 0.093 Uiso calc R 1 1 . .
H H41B 0.6095 1.1063 0.4260 0.093 Uiso calc R 1 1 . .
H H41C 0.6299 1.0254 0.3527 0.093 Uiso calc R 1 1 . .
C C42 0.3819(3) 1.02265(18) 0.42067(11) 0.0488(6) Uani d . 1 1 . .
H H42A 0.4039 0.9672 0.4450 0.073 Uiso calc R 1 1 . .
H H42B 0.2915 1.0113 0.4014 0.073 Uiso calc R 1 1 . .
H H42C 0.4091 1.0984 0.4550 0.073 Uiso calc R 1 1 . .
C C43 0.49889(15) 0.42810(15) 0.39537(9) 0.0244(3) Uani d . 1 1 . .
H H43 0.4424 0.3598 0.3779 0.029 Uiso calc R 1 1 . .
C C44 0.45110(16) 0.52555(14) 0.41499(8) 0.0243(3) Uani d . 1 1 . .
H H44 0.3649 0.5186 0.4138 0.029 Uiso calc R 1 1 . .
C C45 0.5204(2) 0.64357(16) 0.43842(10) 0.0353(4) Uani d . 1 1 . .
H H45A 0.5633 0.6648 0.4900 0.042 Uiso calc R 1 1 . .
H H45B 0.4592 0.6955 0.4332 0.042 Uiso calc R 1 1 . .
C C46 0.61630(18) 0.65943(16) 0.39648(10) 0.0330(4) Uani d . 1 1 . .
H H46A 0.6322 0.7399 0.4007 0.040 Uiso calc R 1 1 . .
H H46B 0.6955 0.6384 0.4186 0.040 Uiso calc R 1 1 . .
C C47 0.57685(14) 0.59097(14) 0.31753(9) 0.0236(3) Uani d . 1 1 . .
H H47 0.5300 0.6241 0.2856 0.028 Uiso calc R 1 1 . .
C C48 0.60325(15) 0.48473(16) 0.28815(9) 0.0262(3) Uani d . 1 1 . .
H H48 0.5770 0.4532 0.2373 0.031 Uiso calc R 1 1 . .
C C49 0.66954(18) 0.41334(19) 0.32842(12) 0.0365(4) Uani d . 1 1 . .
H H49A 0.7604 0.4367 0.3386 0.044 Uiso calc R 1 1 . .
H H49B 0.6503 0.3341 0.2971 0.044 Uiso calc R 1 1 . .
C C50 0.63515(17) 0.42021(18) 0.39924(11) 0.0358(4) Uani d . 1 1 . .
H H50A 0.6556 0.3528 0.4127 0.043 Uiso calc R 1 1 . .
H H50B 0.6862 0.4868 0.4375 0.043 Uiso calc R 1 1 . .
O O1 0.16873(10) 0.42629(9) 0.17109(6) 0.0179(2) Uani d . 1 1 . .
O O2 0.35110(10) 0.36957(9) 0.12007(5) 0.0177(2) Uani d . 1 1 . .
O O3 0.32268(10) 0.56650(9) 0.15626(5) 0.0181(2) Uani d . 1 1 . .
P P1 0.31701(3) 0.45944(3) 0.185496(19) 0.01476(7) Uani d . 1 1 . .
Rh Rh1 0.407621(10) 0.466102(10) 0.294657(6) 0.01623(4) Uani d . 1 1 . .
C C51A 1.04794(16) 0.19961(13) 0.61315(10) 0.0416(5) Uani d PGU 0.810(2) 1 A 1
C C52A 0.93112(18) 0.15976(11) 0.56597(11) 0.0483(5) Uani d PGU 0.810(2) 1 A 1
H H52A 0.9106 0.0829 0.5376 0.058 Uiso calc PR 0.810(2) 1 A 1
C C53A 0.84431(14) 0.23239(16) 0.56033(10) 0.0527(5) Uani d PGU 0.810(2) 1 A 1
H H53A 0.7645 0.2052 0.5281 0.063 Uiso calc PR 0.810(2) 1 A 1
C C54A 0.87432(16) 0.34488(15) 0.60186(10) 0.0474(5) Uani d PGU 0.810(2) 1 A 1
H H54A 0.8150 0.3945 0.5980 0.057 Uiso calc PR 0.810(2) 1 A 1
C C55A 0.99114(18) 0.38473(11) 0.64904(11) 0.0428(5) Uani d PGU 0.810(2) 1 A 1
H H55A 1.0116 0.4616 0.6774 0.051 Uiso calc PR 0.810(2) 1 A 1
C C56A 1.07795(14) 0.31209(14) 0.65469(10) 0.0405(5) Uani d PGU 0.810(2) 1 A 1
H H56A 1.1578 0.3393 0.6869 0.049 Uiso calc PR 0.810(2) 1 A 1
C C57A 1.1426(4) 0.1217(3) 0.6204(2) 0.0600(7) Uani d PU 0.810(2) 1 A 1
H H57A 1.2190 0.1639 0.6557 0.090 Uiso calc PR 0.810(2) 1 A 1
H H57B 1.1611 0.0888 0.5738 0.090 Uiso calc PR 0.810(2) 1 A 1
H H57C 1.1091 0.0617 0.6364 0.090 Uiso calc PR 0.810(2) 1 A 1
C C51B 0.9051(6) 0.2807(5) 0.5938(4) 0.0462(6) Uani d PGU 0.190(2) 1 A 2
C C52B 0.9225(7) 0.1697(5) 0.5667(4) 0.0472(7) Uani d PGDU 0.190(2) 1 A 2
H H52B 0.8583 0.1172 0.5304 0.057 Uiso calc PR 0.190(2) 1 A 2
C C53B 1.0339(7) 0.1355(5) 0.5929(4) 0.0471(8) Uani d PGU 0.190(2) 1 A 2
H H53B 1.0458 0.0596 0.5745 0.057 Uiso calc PR 0.190(2) 1 A 2
C C54B 1.1278(6) 0.2123(6) 0.6462(4) 0.0444(8) Uani d PGU 0.190(2) 1 A 2
H H54B 1.2039 0.1889 0.6640 0.053 Uiso calc PR 0.190(2) 1 A 2
C C55B 1.1104(7) 0.3233(6) 0.6732(4) 0.0438(7) Uani d PGU 0.190(2) 1 A 2
H H55B 1.1746 0.3758 0.7096 0.053 Uiso calc PR 0.190(2) 1 A 2
C C56B 0.9990(7) 0.3576(5) 0.6470(5) 0.0439(7) Uani d PGDU 0.190(2) 1 A 2
H H56B 0.9871 0.4334 0.6655 0.053 Uiso calc PR 0.190(2) 1 A 2
C C57B 0.7868(7) 0.3182(8) 0.5641(6) 0.0496(14) Uani d PDU 0.190(2) 1 A 2
H H57D 0.7903 0.3986 0.5884 0.074 Uiso calc PR 0.190(2) 1 A 2
H H57E 0.7164 0.2758 0.5719 0.074 Uiso calc PR 0.190(2) 1 A 2
H H57F 0.7762 0.3050 0.5124 0.074 Uiso calc PR 0.190(2) 1 A 2

loop_
_atom_site_aniso_label
_atom_site_aniso_U_11
_atom_site_aniso_U_22
_atom_site_aniso_U_33
_atom_site_aniso_U_12
_atom_site_aniso_U_13
_atom_site_aniso_U_23
C1 0.0181(7) 0.0161(6) 0.0141(6) 0.0008(5) 0.0053(5) 0.0051(5)
C2 0.0153(6) 0.0177(7) 0.0146(6) 0.0020(5) 0.0031(5) 0.0035(5)
C3 0.0154(7) 0.0196(7) 0.0188(7) 0.0006(5) 0.0057(6) 0.0052(6)
C4 0.0199(7) 0.0176(7) 0.0166(7) 0.0017(5) 0.0071(6) 0.0052(5)
C5 0.0177(7) 0.0227(7) 0.0148(7) 0.0008(6) 0.0022(5) 0.0065(6)
C6 0.0160(6) 0.0182(7) 0.0155(7) -0.0004(5) 0.0035(5) 0.0041(5)
C7 0.0149(7) 0.0261(8) 0.0177(7) 0.0002(6) 0.0013(6) 0.0070(6)
C8 0.0288(9) 0.0327(9) 0.0353(10) 0.0073(7) -0.0036(7) 0.0147(8)
C9 0.0217(8) 0.0334(9) 0.0170(7) -0.0036(7) 0.0019(6) 0.0023(6)
C10 0.0156(7) 0.0560(12) 0.0246(8) -0.0024(7) 0.0010(6) 0.0145(8)
C11 0.0211(7) 0.0241(7) 0.0190(7) 0.0012(6) 0.0076(6) 0.0092(6)
C12 0.0234(8) 0.0333(9) 0.0293(9) -0.0013(7) 0.0094(7) 0.0159(7)
C13 0.0470(11) 0.0351(10) 0.0220(8) -0.0042(8) 0.0163(8) 0.0044(7)
C14 0.0297(9) 0.0430(11) 0.0369(10) 0.0078(8) 0.0098(8) 0.0271(9)
C15 0.0153(6) 0.0181(7) 0.0120(6) -0.0005(5) 0.0027(5) 0.0031(5)
C16 0.0137(6) 0.0175(7) 0.0148(6) 0.0017(5) 0.0051(5) 0.0054(5)
C17 0.0172(7) 0.0175(7) 0.0154(7) 0.0003(5) 0.0045(5) 0.0032(5)
C18 0.0171(7) 0.0240(7) 0.0130(6) 0.0005(6) 0.0035(5) 0.0043(6)
C19 0.0253(8) 0.0241(8) 0.0176(7) 0.0035(6) 0.0018(6) 0.0100(6)
C20 0.0273(8) 0.0164(7) 0.0187(7) 0.0013(6) 0.0038(6) 0.0060(6)
C21 0.0182(7) 0.0177(7) 0.0199(7) 0.0023(5) 0.0007(6) 0.0059(6)
C22 0.0182(8) 0.0321(9) 0.0426(10) 0.0067(7) 0.0016(7) 0.0119(8)
C23 0.0393(10) 0.0309(9) 0.0232(8) 0.0058(7) 0.0066(7) 0.0152(7)
C24 0.0402(10) 0.0182(8) 0.0315(9) 0.0065(7) -0.0037(8) 0.0061(7)
C25 0.0213(7) 0.0293(8) 0.0142(7) 0.0002(6) -0.0002(6) 0.0042(6)
C26 0.0207(8) 0.0441(10) 0.0242(8) -0.0002(7) 0.0001(6) 0.0097(8)
C27 0.0420(11) 0.0338(10) 0.0269(9) 0.0047(8) -0.0107(8) -0.0069(8)
C28 0.0353(10) 0.0619(13) 0.0162(8) -0.0062(9) 0.0002(7) 0.0147(8)
C29 0.0166(6) 0.0144(6) 0.0162(7) 0.0008(5) 0.0017(5) 0.0045(5)
C30 0.0152(7) 0.0207(7) 0.0204(7) 0.0012(5) 0.0022(5) 0.0097(6)
C31 0.0225(8) 0.0193(7) 0.0278(8) -0.0031(6) -0.0024(6) 0.0105(6)
C32 0.0328(9) 0.0176(7) 0.0201(7) 0.0051(6) -0.0042(6) 0.0032(6)
C33 0.0326(9) 0.0256(8) 0.0178(7) 0.0102(7) 0.0062(6) 0.0049(6)
C34 0.0211(7) 0.0224(7) 0.0213(7) 0.0039(6) 0.0068(6) 0.0082(6)
C35 0.0228(8) 0.0304(8) 0.0265(8) 0.0021(6) 0.0109(6) 0.0150(7)
C36 0.0369(10) 0.0495(12) 0.0455(11) 0.0196(9) 0.0272(9) 0.0264(10)
C37 0.0376(10) 0.0382(10) 0.0231(8) -0.0010(8) 0.0098(7) 0.0135(7)
C38 0.0294(9) 0.0487(12) 0.0449(11) -0.0060(8) 0.0131(8) 0.0263(10)
C39 0.0597(13) 0.0196(8) 0.0257(9) 0.0037(8) -0.0059(9) 0.0000(7)
C40 0.131(3) 0.0226(10) 0.0397(13) 0.0151(13) 0.0024(15) 0.0066(9)
C41 0.0617(16) 0.0530(15) 0.0421(13) -0.0174(12) -0.0083(12) -0.0059(11)
C42 0.0755(16) 0.0330(11) 0.0281(10) 0.0189(11) 0.0041(10) -0.0020(8)
C43 0.0217(8) 0.0311(8) 0.0204(7) -0.0021(6) -0.0005(6) 0.0139(7)
C44 0.0280(8) 0.0273(8) 0.0131(7) -0.0059(6) 0.0018(6) 0.0045(6)
C45 0.0468(11) 0.0282(9) 0.0225(8) -0.0097(8) 0.0077(8) -0.0001(7)
C46 0.0350(10) 0.0302(9) 0.0255(9) -0.0140(7) -0.0006(7) 0.0068(7)
C47 0.0160(7) 0.0318(8) 0.0219(8) -0.0058(6) -0.0004(6) 0.0130(7)
C48 0.0166(7) 0.0390(9) 0.0242(8) 0.0010(6) 0.0051(6) 0.0128(7)
C49 0.0252(9) 0.0477(11) 0.0456(11) 0.0141(8) 0.0122(8) 0.0235(9)
C50 0.0247(9) 0.0469(11) 0.0429(11) 0.0071(8) 0.0026(8) 0.0284(9)
O1 0.0157(5) 0.0231(5) 0.0153(5) -0.0021(4) 0.0021(4) 0.0091(4)
O2 0.0175(5) 0.0170(5) 0.0144(5) 0.0000(4) 0.0006(4) 0.0016(4)
O3 0.0244(5) 0.0143(5) 0.0144(5) -0.0021(4) 0.0045(4) 0.0040(4)
P1 0.01523(17) 0.01513(17) 0.01229(16) -0.00175(13) 0.00200(13) 0.00392(13)
Rh1 0.01411(6) 0.02073(6) 0.01209(6) -0.00188(4) 0.00111(4) 0.00523(4)
C51A 0.0544(10) 0.0381(9) 0.0384(9) 0.0002(8) 0.0269(8) 0.0120(8)
C52A 0.0590(10) 0.0453(9) 0.0390(9) -0.0075(8) 0.0245(8) 0.0059(8)
C53A 0.0546(11) 0.0594(11) 0.0407(10) -0.0066(9) 0.0183(9) 0.0097(9)
C54A 0.0520(10) 0.0532(10) 0.0413(9) 0.0076(9) 0.0212(8) 0.0146(9)
C55A 0.0542(10) 0.0404(9) 0.0375(9) 0.0030(8) 0.0230(8) 0.0107(8)
C56A 0.0509(10) 0.0384(9) 0.0358(9) -0.0003(8) 0.0214(8) 0.0115(8)
C57A 0.0763(17) 0.0483(14) 0.0689(16) 0.0169(13) 0.0366(14) 0.0232(12)
C51B 0.0554(11) 0.0468(11) 0.0383(10) -0.0021(10) 0.0232(10) 0.0102(10)
C52B 0.0572(12) 0.0458(11) 0.0391(11) -0.0046(11) 0.0243(11) 0.0084(11)
C53B 0.0588(13) 0.0442(12) 0.0411(12) -0.0021(12) 0.0262(12) 0.0102(12)
C54B 0.0564(13) 0.0415(12) 0.0406(12) 0.0010(12) 0.0258(12) 0.0124(12)
C55B 0.0550(12) 0.0411(11) 0.0393(11) 0.0011(11) 0.0242(11) 0.0114(11)
C56B 0.0538(12) 0.0435(12) 0.0381(11) 0.0011(11) 0.0229(11) 0.0116(11)
C57B 0.056(2) 0.053(2) 0.039(2) -0.003(2) 0.019(2) 0.011(2)

loop_
_atom_type_symbol
_atom_type_description
_atom_type_scat_dispersion_real
_atom_type_scat_dispersion_imag
_atom_type_scat_source
C C 0.0033 0.0016 'International Tables Vol C Tables 4.2.6.8 and 6.1.1.4'
H H 0.0000 0.0000 'International Tables Vol C Tables 4.2.6.8 and 6.1.1.4'
O O 0.0106 0.0060 'International Tables Vol C Tables 4.2.6.8 and 6.1.1.4'
P P 0.1023 0.0942 'International Tables Vol C Tables 4.2.6.8 and 6.1.1.4'
Rh Rh -1.1178 0.9187 'International Tables Vol C Tables 4.2.6.8 and 6.1.1.4'

loop_
_geom_angle_atom_site_label_1
_geom_angle_atom_site_label_2
_geom_angle_atom_site_label_3
_geom_angle
C2 C1 C6 125.46(13)
C2 C1 O1 117.29(12)
C6 C1 O1 117.25(12)
C1 C2 C3 115.44(13)
C1 C2 C7 123.01(13)
C3 C2 C7 121.55(13)
C4 C3 C2 123.04(14)
C4 C3 H3 118.5
C2 C3 H3 118.5
C3 C4 C5 117.72(13)
C3 C4 C11 122.20(13)
C5 C4 C11 120.01(13)
C4 C5 C6 123.45(14)
C4 C5 H5 118.3
C6 C5 H5 118.3
C5 C6 C1 114.88(13)
C5 C6 Rh1 125.91(11)
C1 C6 Rh1 119.20(11)
C10 C7 C9 106.95(13)
C10 C7 C8 107.42(14)
C9 C7 C8 109.92(14)
C10 C7 C2 111.85(13)
C9 C7 C2 109.87(13)
C8 C7 C2 110.72(13)
C7 C8 H8A 109.5
C7 C8 H8B 109.5
H8A C8 H8B 109.5
C7 C8 H8C 109.5
H8A C8 H8C 109.5
H8B C8 H8C 109.5
C7 C9 H9A 109.5
C7 C9 H9B 109.5
H9A C9 H9B 109.5
C7 C9 H9C 109.5
H9A C9 H9C 109.5
H9B C9 H9C 109.5
C7 C10 H10A 109.5
C7 C10 H10B 109.5
H10A C10 H10B 109.5
C7 C10 H10C 109.5
H10A C10 H10C 109.5
H10B C10 H10C 109.5
C13 C11 C14 109.46(15)
C13 C11 C12 108.31(14)
C14 C11 C12 107.39(14)
C13 C11 C4 108.40(13)
C14 C11 C4 110.58(13)
C12 C11 C4 112.65(13)
C11 C12 H12A 109.5
C11 C12 H12B 109.5
H12A C12 H12B 109.5
C11 C12 H12C 109.5
H12A C12 H12C 109.5
H12B C12 H12C 109.5
C11 C13 H13A 109.5
C11 C13 H13B 109.5
H13A C13 H13B 109.5
C11 C13 H13C 109.5
H13A C13 H13C 109.5
H13B C13 H13C 109.5
C11 C14 H14A 109.5
C11 C14 H14B 109.5
H14A C14 H14B 109.5
C11 C14 H14C 109.5
H14A C14 H14C 109.5
H14B C14 H14C 109.5
C20 C15 C16 121.96(13)
C20 C15 O2 119.54(13)
C16 C15 O2 118.50(13)
C15 C16 C17 115.79(13)
C15 C16 C21 122.80(13)
C17 C16 C21 121.40(13)
C18 C17 C16 123.92(14)
C18 C17 H17 118.0
C16 C17 H17 118.0
C19 C18 C17 117.44(14)
C19 C18 C25 120.09(14)
C17 C18 C25 122.44(14)
C20 C19 C18 120.73(14)
C20 C19 H19 119.6
C18 C19 H19 119.6
C19 C20 C15 120.13(14)
C19 C20 H20 119.9
C15 C20 H20 119.9
C24 C21 C23 107.75(14)
C24 C21 C22 107.24(14)
C23 C21 C22 110.05(14)
C24 C21 C16 111.22(13)
C23 C21 C16 110.32(13)
C22 C21 C16 110.18(13)
C21 C22 H22A 109.5
C21 C22 H22B 109.5
H22A C22 H22B 109.5
C21 C22 H22C 109.5
H22A C22 H22C 109.5
H22B C22 H22C 109.5
C21 C23 H23A 109.5
C21 C23 H23B 109.5
H23A C23 H23B 109.5
C21 C23 H23C 109.5
H23A C23 H23C 109.5
H23B C23 H23C 109.5
C21 C24 H24A 109.5
C21 C24 H24B 109.5
H24A C24 H24B 109.5
C21 C24 H24C 109.5
H24A C24 H24C 109.5
H24B C24 H24C 109.5
C27 C25 C18 112.33(14)
C27 C25 C28 108.38(16)
C18 C25 C28 110.19(14)
C27 C25 C26 108.72(15)
C18 C25 C26 108.24(13)
C28 C25 C26 108.92(15)
C25 C26 H26A 109.5
C25 C26 H26B 109.5
H26A C26 H26B 109.5
C25 C26 H26C 109.5
H26A C26 H26C 109.5
H26B C26 H26C 109.5
C25 C27 H27A 109.5
C25 C27 H27B 109.5
H27A C27 H27B 109.5
C25 C27 H27C 109.5
H27A C27 H27C 109.5
H27B C27 H27C 109.5
C25 C28 H28A 109.5
C25 C28 H28B 109.5
H28A C28 H28B 109.5
C25 C28 H28C 109.5
H28A C28 H28C 109.5
H28B C28 H28C 109.5
C34 C29 O3 119.18(13)
C34 C29 C30 122.32(14)
O3 C29 C30 118.49(13)
C31 C30 C29 115.06(14)
C31 C30 C35 121.96(14)
C29 C30 C35 122.98(14)
C30 C31 C32 124.22(15)
C30 C31 H31 117.9
C32 C31 H31 117.9
C33 C32 C31 117.71(15)
C33 C32 C39 121.97(17)
C31 C32 C39 120.31(17)
C32 C33 C34 120.43(16)
C32 C33 H33 119.8
C34 C33 H33 119.8
C29 C34 C33 120.19(15)
C29 C34 H34 119.9
C33 C34 H34 119.9
C30 C35 C38 111.24(15)
C30 C35 C36 110.91(13)
C38 C35 C36 107.48(15)
C30 C35 C37 109.89(13)
C38 C35 C37 106.99(14)
C36 C35 C37 110.24(16)
C35 C36 H36A 109.5
C35 C36 H36B 109.5
H36A C36 H36B 109.5
C35 C36 H36C 109.5
H36A C36 H36C 109.5
H36B C36 H36C 109.5
C35 C37 H37A 109.5
C35 C37 H37B 109.5
H37A C37 H37B 109.5
C35 C37 H37C 109.5
H37A C37 H37C 109.5
H37B C37 H37C 109.5
C35 C38 H38A 109.5
C35 C38 H38B 109.5
H38A C38 H38B 109.5
C35 C38 H38C 109.5
H38A C38 H38C 109.5
H38B C38 H38C 109.5
C41 C39 C40 111.4(2)
C41 C39 C32 109.49(18)
C40 C39 C32 109.21(16)
C41 C39 C42 107.85(19)
C40 C39 C42 107.2(2)
C32 C39 C42 111.70(18)
C39 C40 H40A 109.5
C39 C40 H40B 109.5
H40A C40 H40B 109.5
C39 C40 H40C 109.5
H40A C40 H40C 109.5
H40B C40 H40C 109.5
C39 C41 H41A 109.5
C39 C41 H41B 109.5
H41A C41 H41B 109.5
C39 C41 H41C 109.5
H41A C41 H41C 109.5
H41B C41 H41C 109.5
C39 C42 H42A 109.5
C39 C42 H42B 109.5
H42A C42 H42B 109.5
C39 C42 H42C 109.5
H42A C42 H42C 109.5
H42B C42 H42C 109.5
C44 C43 C50 124.99(16)
C44 C43 Rh1 71.63(9)
C50 C43 Rh1 110.62(11)
C44 C43 H43 117.5
C50 C43 H43 117.5
Rh1 C43 H43 87.7
C43 C44 C45 126.98(17)
C43 C44 Rh1 73.16(9)
C45 C44 Rh1 105.91(11)
C43 C44 H44 116.5
C45 C44 H44 116.5
Rh1 C44 H44 91.0
C44 C45 C46 114.42(15)
C44 C45 H45A 108.7
C46 C45 H45A 108.7
C44 C45 H45B 108.7
C46 C45 H45B 108.7
H45A C45 H45B 107.6
C47 C46 C45 113.85(14)
C47 C46 H46A 108.8
C45 C46 H46A 108.8
C47 C46 H46B 108.8
C45 C46 H46B 108.8
H46A C46 H46B 107.7
C48 C47 C46 125.49(16)
C48 C47 Rh1 70.95(9)
C46 C47 Rh1 110.94(11)
C48 C47 H47 117.3
C46 C47 H47 117.3
Rh1 C47 H47 88.1
C47 C48 C49 126.68(17)
C47 C48 Rh1 72.85(9)
C49 C48 Rh1 107.18(11)
C47 C48 H48 116.7
C49 C48 H48 116.7
Rh1 C48 H48 90.0
C48 C49 C50 114.31(16)
C48 C49 H49A 108.7
C50 C49 H49A 108.7
C48 C49 H49B 108.7
C50 C49 H49B 108.7
H49A C49 H49B 107.6
C43 C50 C49 113.05(15)
C43 C50 H50A 109.0
C49 C50 H50A 109.0
C43 C50 H50B 109.0
C49 C50 H50B 109.0
H50A C50 H50B 107.8
C1 O1 P1 113.24(9)
C15 O2 P1 125.89(9)
C29 O3 P1 120.58(9)
O2 P1 O1 103.46(6)
O2 P1 O3 98.37(6)
O1 P1 O3 100.63(6)
O2 P1 Rh1 118.11(4)
O1 P1 Rh1 109.60(4)
O3 P1 Rh1 123.72(4)
C6 Rh1 P1 79.14(4)
C6 Rh1 C48 161.26(6)
P1 Rh1 C48 99.05(5)
C6 Rh1 C47 162.53(6)
P1 Rh1 C47 100.73(4)
C48 Rh1 C47 36.20(7)
C6 Rh1 C44 92.63(6)
P1 Rh1 C44 156.94(5)
C48 Rh1 C44 95.45(6)
C47 Rh1 C44 80.75(6)
C6 Rh1 C43 96.87(6)
P1 Rh1 C43 166.20(5)
C48 Rh1 C43 80.44(6)
C47 Rh1 C43 87.04(6)
C44 Rh1 C43 35.21(6)
C52A C51A C56A 120.0
C52A C51A C57A 120.63(19)
C56A C51A C57A 119.37(19)
C53A C52A C51A 120.0
C53A C52A H52A 120.0
C51A C52A H52A 120.0
C54A C53A C52A 120.0
C54A C53A H53A 120.0
C52A C53A H53A 120.0
C53A C54A C55A 120.0
C53A C54A H54A 120.0
C55A C54A H54A 120.0
C56A C55A C54A 120.0
C56A C55A H55A 120.0
C54A C55A H55A 120.0
C55A C56A C51A 120.0
C55A C56A H56A 120.0
C51A C56A H56A 120.0
C51A C57A H57A 109.5
C51A C57A H57B 109.5
H57A C57A H57B 109.5
C51A C57A H57C 109.5
H57A C57A H57C 109.5
H57B C57A H57C 109.5
C52B C51B C56B 120.0
C52B C51B C57B 119.97(12)
C56B C51B C57B 120.01(12)
C51B C52B C53B 120.0
C51B C52B H52B 120.0
C53B C52B H52B 120.0
C52B C53B C54B 120.0
C52B C53B H53B 120.0
C54B C53B H53B 120.0
C55B C54B C53B 120.0
C55B C54B H54B 120.0
C53B C54B H54B 120.0
C54B C55B C56B 120.0
C54B C55B H55B 120.0
C56B C55B H55B 120.0
C55B C56B C51B 120.0
C55B C56B H56B 120.0
C51B C56B H56B 120.0
C51B C57B H57D 109.5
C51B C57B H57E 109.5
H57D C57B H57E 109.5
C51B C57B H57F 109.5
H57D C57B H57F 109.5
H57E C57B H57F 109.5

loop_
_geom_bond_atom_site_label_1
_geom_bond_atom_site_label_2
_geom_bond_distance
C1 C2 1.397(2)
C1 C6 1.405(2)
C1 O1 1.4160(17)
C2 C3 1.404(2)
C2 C7 1.536(2)
C3 C4 1.392(2)
C3 H3 0.9500
C4 C5 1.397(2)
C4 C11 1.538(2)
C5 C6 1.401(2)
C5 H5 0.9500
C6 Rh1 2.0771(14)
C7 C10 1.533(2)
C7 C9 1.535(2)
C7 C8 1.536(2)
C8 H8A 0.9800
C8 H8B 0.9800
C8 H8C 0.9800
C9 H9A 0.9800
C9 H9B 0.9800
C9 H9C 0.9800
C10 H10A 0.9800
C10 H10B 0.9800
C10 H10C 0.9800
C11 C13 1.532(2)
C11 C14 1.533(2)
C11 C12 1.533(2)
C12 H12A 0.9800
C12 H12B 0.9800
C12 H12C 0.9800
C13 H13A 0.9800
C13 H13B 0.9800
C13 H13C 0.9800
C14 H14A 0.9800
C14 H14B 0.9800
C14 H14C 0.9800
C15 C20 1.386(2)
C15 C16 1.394(2)
C15 O2 1.4076(17)
C16 C17 1.404(2)
C16 C21 1.538(2)
C17 C18 1.393(2)
C17 H17 0.9500
C18 C19 1.390(2)
C18 C25 1.533(2)
C19 C20 1.384(2)
C19 H19 0.9500
C20 H20 0.9500
C21 C24 1.531(2)
C21 C23 1.533(2)
C21 C22 1.537(2)
C22 H22A 0.9800
C22 H22B 0.9800
C22 H22C 0.9800
C23 H23A 0.9800
C23 H23B 0.9800
C23 H23C 0.9800
C24 H24A 0.9800
C24 H24B 0.9800
C24 H24C 0.9800
C25 C27 1.528(3)
C25 C28 1.535(2)
C25 C26 1.536(2)
C26 H26A 0.9800
C26 H26B 0.9800
C26 H26C 0.9800
C27 H27A 0.9800
C27 H27B 0.9800
C27 H27C 0.9800
C28 H28A 0.9800
C28 H28B 0.9800
C28 H28C 0.9800
C29 C34 1.379(2)
C29 O3 1.3989(17)
C29 C30 1.404(2)
C30 C31 1.398(2)
C30 C35 1.537(2)
C31 C32 1.399(3)
C31 H31 0.9500
C32 C33 1.381(3)
C32 C39 1.534(2)
C33 C34 1.388(2)
C33 H33 0.9500
C34 H34 0.9500
C35 C38 1.538(2)
C35 C36 1.538(3)
C35 C37 1.538(2)
C36 H36A 0.9800
C36 H36B 0.9800
C36 H36C 0.9800
C37 H37A 0.9800
C37 H37B 0.9800
C37 H37C 0.9800
C38 H38A 0.9800
C38 H38B 0.9800
C38 H38C 0.9800
C39 C41 1.516(3)
C39 C40 1.531(3)
C39 C42 1.543(3)
C40 H40A 0.9800
C40 H40B 0.9800
C40 H40C 0.9800
C41 H41A 0.9800
C41 H41B 0.9800
C41 H41C 0.9800
C42 H42A 0.9800
C42 H42B 0.9800
C42 H42C 0.9800
C43 C44 1.361(3)
C43 C50 1.513(2)
C43 Rh1 2.2595(15)
C43 H43 0.9500
C44 C45 1.510(2)
C44 Rh1 2.2405(15)
C44 H44 0.9500
C45 C46 1.528(3)
C45 H45A 0.9900
C45 H45B 0.9900
C46 C47 1.515(2)
C46 H46A 0.9900
C46 H46B 0.9900
C47 C48 1.378(3)
C47 Rh1 2.2298(15)
C47 H47 0.9500
C48 C49 1.508(2)
C48 Rh1 2.2057(16)
C48 H48 0.9500
C49 C50 1.530(3)
C49 H49A 0.9900
C49 H49B 0.9900
C50 H50A 0.9900
C50 H50B 0.9900
O1 P1 1.6111(11)
O2 P1 1.6012(11)
O3 P1 1.6205(11)
P1 Rh1 2.1813(4)
C51A C52A 1.3900
C51A C56A 1.3900
C51A C57A 1.506(4)
C52A C53A 1.3900
C52A H52A 0.9500
C53A C54A 1.3900
C53A H53A 0.9500
C54A C55A 1.3900
C54A H54A 0.9500
C55A C56A 1.3900
C55A H55A 0.9500
C56A H56A 0.9500
C57A H57A 0.9800
C57A H57B 0.9800
C57A H57C 0.9800
C51B C52B 1.3900
C51B C56B 1.3900
C51B C57B 1.4947(17)
C52B C53B 1.3900
C52B H52B 0.9500
C53B C54B 1.3900
C53B H53B 0.9500
C54B C55B 1.3900
C54B H54B 0.9500
C55B C56B 1.3900
C55B H55B 0.9500
C56B H56B 0.9500
C57B H57D 0.9800
C57B H57E 0.9800
C57B H57F 0.9800
